data_1510039
loop_
_publ_author_name
'Elfwing, T.'
'Eriksson, L.'

_publ_section_title
;
 Synthesis and crystal structure determination of TlAg~3~S~2~
;
_journal_coden_ASTM MSFOEP
_journal_name_full 'Materials Science Forum'
_journal_page_first 683
_journal_page_last 686
_journal_paper_doi 10.4028/www.scientific.net/MSF.166-169.683
_journal_volume 166-169
_journal_year 1994
_chemical_formula_sum 'Ag3 S2 Tl'
_chemical_name_systematic 'Tl Ag3 S2'
_space_group_IT_number 60
_symmetry_space_group_name_Hall '-P 2n 2ab'
_symmetry_space_group_name_H-M 'P b c n'
_cell_angle_alpha 90
_cell_angle_beta 90
_cell_angle_gamma 90
_cell_formula_units_Z 4
_cell_length_a 8.1597
_cell_length_b 8.7932
_cell_length_c 7.0278
_cell_volume 504.244
_citation_journal_id_ASTM MSFOEP
_cod_data_source_file silver3-x_82.cif
_cod_data_source_block Ag3S2Tl1
_cod_original_cell_volume 504.2438
_cod_original_formula_sum 'Ag3 S2 Tl1'
_cod_database_code 1510039

loop_
_symmetry_equiv_pos_as_xyz
x,y,z
-x+1/2,-y+1/2,z+1/2
x+1/2,-y+1/2,-z
-x,y,-z+1/2
-x,-y,-z
x-1/2,y-1/2,-z-1/2
-x-1/2,y-1/2,z
x,-y,z-1/2

loop_
_atom_site_label
_atom_site_type_symbol
_atom_site_fract_x
_atom_site_fract_y
_atom_site_fract_z
_atom_site_occupancy
_atom_site_U_iso_or_equiv
S1 S-2 0.187 0.328 0.025 1 0.0
Ag2 Ag+1 0.1583 0.5926 0.8853 1 0.0
Ag1 Ag+1 0 0.6988 0.25 1 0.0
Tl1 Tl+1 0 0.0768 0.25 1 0.0
